data_1563315
loop_
_publ_author_name
'Winterson, Bethan'
'Rennigholtz, Tim'
'Wirth, Thomas'

_publ_section_title
;
 Flow electrochemistry: a safe tool for fluorine chemistry
;
_journal_name_full 'Chemical Science'
_journal_paper_doi 10.1039/D1SC02123K
_journal_year 2021
_chemical_formula_sum 'C9 H7 F O'
_chemical_formula_weight 150.15
_space_group_crystal_system monoclinic
_space_group_IT_number 14
_space_group_name_Hall '-P 2ybc'
_space_group_name_H-M_alt 'P 1 21/c 1'
_atom_sites_solution_hydrogens geom
_audit_creation_method SHELXL-2018/1
_audit_update_record
;
2020-11-10 deposited with the CCDC.	2021-06-10 downloaded from the CCDC.
;
_cell_angle_alpha 90
_cell_angle_beta 94.759(4)
_cell_angle_gamma 90
_cell_formula_units_Z 4
_cell_length_a 7.8286(3)
_cell_length_b 5.5513(2)
_cell_length_c 16.0794(6)
_cell_measurement_reflns_used 2156
_cell_measurement_temperature 200(2)
_cell_measurement_theta_max 76.7500
_cell_measurement_theta_min 5.6550
_cell_volume 696.38(5)
_computing_cell_refinement 'CrysAlisPro 1.171.40.82a (Rigaku OD, 2020)'
_computing_data_collection 'CrysAlisPro 1.171.40.82a (Rigaku OD, 2020)'
_computing_data_reduction 'CrysAlisPro 1.171.40.82a (Rigaku OD, 2020)'
_computing_structure_refinement 'SHELXL-2018/1 (Sheldrick, 2018)'
_computing_structure_solution shelxs
_diffrn_ambient_temperature 200(2)
_diffrn_measured_fraction_theta_full 1.000
_diffrn_measured_fraction_theta_max 0.994
_diffrn_measurement_device_type 'SuperNova, Dual, Cu at home/near, Atlas'
_diffrn_measurement_method '\w scans'
_diffrn_radiation_type CuK\a
_diffrn_radiation_wavelength 1.54184
_diffrn_reflns_av_R_equivalents 0.0230
_diffrn_reflns_av_unetI/netI 0.0196
_diffrn_reflns_Laue_measured_fraction_full 1.000
_diffrn_reflns_Laue_measured_fraction_max 0.994
_diffrn_reflns_limit_h_max 8
_diffrn_reflns_limit_h_min -9
_diffrn_reflns_limit_k_max 6
_diffrn_reflns_limit_k_min -6
_diffrn_reflns_limit_l_max 20
_diffrn_reflns_limit_l_min -20
_diffrn_reflns_number 5288
_diffrn_reflns_point_group_measured_fraction_full 1.000
_diffrn_reflns_point_group_measured_fraction_max 0.994
_diffrn_reflns_theta_full 67.684
_diffrn_reflns_theta_max 76.705
_diffrn_reflns_theta_min 5.522
_exptl_absorpt_coefficient_mu 0.928
_exptl_absorpt_correction_T_max 1.000
_exptl_absorpt_correction_T_min 0.767
_exptl_absorpt_correction_type gaussian
_exptl_absorpt_process_details
;
CrysAlisPro 1.171.40.82a (Rigaku Oxford Diffraction, 2020)
Numerical absorption correction based on gaussian integration over
a multifaceted crystal model
Empirical absorption correction using spherical harmonics,
implemented in SCALE3 ABSPACK scaling algorithm.
;
_exptl_crystal_colour colourless
_exptl_crystal_density_diffrn 1.432
_exptl_crystal_description block
_exptl_crystal_F_000 312
_exptl_crystal_size_max 0.239
_exptl_crystal_size_mid 0.169
_exptl_crystal_size_min 0.101
_refine_diff_density_max 0.189
_refine_diff_density_min -0.195
_refine_diff_density_rms 0.039
_refine_ls_extinction_method none
_refine_ls_goodness_of_fit_ref 1.051
_refine_ls_hydrogen_treatment constr
_refine_ls_matrix_type full
_refine_ls_number_parameters 100
_refine_ls_number_reflns 1445
_refine_ls_number_restraints 0
_refine_ls_restrained_S_all 1.051
_refine_ls_R_factor_all 0.0456
_refine_ls_R_factor_gt 0.0382
_refine_ls_shift/su_max 0.001
_refine_ls_shift/su_mean 0.000
_refine_ls_structure_factor_coef Fsqd
_refine_ls_weighting_details 'w=1/[\s^2^(Fo^2^)+(0.0496P)^2^+0.1888P] where P=(Fo^2^+2Fc^2^)/3'
_refine_ls_weighting_scheme calc
_refine_ls_wR_factor_gt 0.0958
_refine_ls_wR_factor_ref 0.1019
_reflns_Friedel_coverage 0.000
_reflns_number_gt 1259
_reflns_number_total 1445
_reflns_threshold_expression 'I > 2\s(I)'
_cod_data_source_file d1sc02123k2.cif
_cod_data_source_block tw2007c
_cod_original_sg_symbol_H-M 'P 21/c'
_cod_database_code 1563315
_shelx_shelxl_version_number 2018/1
_shelx_space_group_comment
;
The symmetry employed for this shelxl refinement is uniquely defined
by the following loop, which should always be used as a source of
symmetry information in preference to the above space-group names.
They are only intended as comments.
;
_shelx_estimated_absorpt_t_min 0.809
_shelx_estimated_absorpt_t_max 0.912

loop_
_space_group_symop_operation_xyz
'x, y, z'
'-x, y+1/2, -z+1/2'
'-x, -y, -z'
'x, -y-1/2, z-1/2'

loop_
_atom_site_label
_atom_site_type_symbol
_atom_site_fract_x
_atom_site_fract_y
_atom_site_fract_z
_atom_site_U_iso_or_equiv
_atom_site_adp_type
_atom_site_occupancy
_atom_site_site_symmetry_order
_atom_site_calc_flag
_atom_site_refinement_flags_posn
_atom_site_refinement_flags_adp
_atom_site_refinement_flags_occupancy
_atom_site_disorder_assembly
_atom_site_disorder_group
C1 C 0.20802(16) -0.0604(2) 1.02690(8) 0.0335(3) Uani 1 1 d . . . . .
C2 C 0.27958(18) 0.1894(2) 1.00897(8) 0.0371(3) Uani 1 1 d . . . . .
H2 H 0.182061 0.303263 0.995871 0.045 Uiso 1 1 calc R U . . .
C3 C 0.37959(17) 0.2685(2) 1.08946(9) 0.0361(3) Uani 1 1 d . . . . .
H3A H 0.503801 0.238070 1.087495 0.043 Uiso 1 1 calc R U . . .
H3B H 0.361420 0.441647 1.100498 0.043 Uiso 1 1 calc R U . . .
C4 C 0.30517(15) 0.1130(2) 1.15453(8) 0.0303(3) Uani 1 1 d . . . . .
C5 C 0.21025(16) -0.0782(2) 1.11812(8) 0.0300(3) Uani 1 1 d . . . . .
C6 C 0.32389(17) 0.1353(2) 1.24076(8) 0.0351(3) Uani 1 1 d . . . . .
H6 H 0.386326 0.265895 1.266543 0.042 Uiso 1 1 calc R U . . .
C7 C 0.24913(17) -0.0378(3) 1.28848(8) 0.0364(3) Uani 1 1 d . . . . .
H7 H 0.261198 -0.024502 1.347581 0.044 Uiso 1 1 calc R U . . .
C8 C 0.15677(18) -0.2309(3) 1.25185(9) 0.0370(3) Uani 1 1 d . . . . .
H8 H 0.108286 -0.347869 1.286035 0.044 Uiso 1 1 calc R U . . .
C9 C 0.13562(17) -0.2524(2) 1.16600(9) 0.0344(3) Uani 1 1 d . . . . .
H9 H 0.072074 -0.382141 1.140335 0.041 Uiso 1 1 calc R U . . .
O1 O 0.16018(14) -0.2088(2) 0.97467(6) 0.0449(3) Uani 1 1 d . . . . .
F1 F 0.38067(12) 0.18196(17) 0.94146(5) 0.0498(3) Uani 1 1 d . . . . .

loop_
_atom_site_aniso_label
_atom_site_aniso_U_11
_atom_site_aniso_U_22
_atom_site_aniso_U_33
_atom_site_aniso_U_23
_atom_site_aniso_U_13
_atom_site_aniso_U_12
C1 0.0327(6) 0.0359(7) 0.0324(6) 0.0001(5) 0.0053(5) 0.0056(5)
C2 0.0414(7) 0.0369(7) 0.0343(7) 0.0072(5) 0.0104(5) 0.0078(6)
C3 0.0394(7) 0.0298(6) 0.0405(7) 0.0016(5) 0.0109(5) -0.0006(5)
C4 0.0297(6) 0.0271(6) 0.0346(6) 0.0003(5) 0.0056(5) 0.0030(4)
C5 0.0302(6) 0.0291(6) 0.0311(6) -0.0003(5) 0.0050(5) 0.0034(5)
C6 0.0337(6) 0.0355(7) 0.0358(7) -0.0046(5) 0.0017(5) 0.0021(5)
C7 0.0378(7) 0.0430(7) 0.0288(6) 0.0005(5) 0.0041(5) 0.0079(6)
C8 0.0393(7) 0.0354(7) 0.0375(7) 0.0067(5) 0.0104(5) 0.0031(5)
C9 0.0352(6) 0.0306(6) 0.0380(7) -0.0007(5) 0.0074(5) -0.0014(5)
O1 0.0531(6) 0.0469(6) 0.0347(5) -0.0085(4) 0.0041(4) 0.0003(5)
F1 0.0628(6) 0.0519(6) 0.0374(5) 0.0109(4) 0.0199(4) 0.0054(4)

loop_
_atom_type_symbol
_atom_type_description
_atom_type_scat_dispersion_real
_atom_type_scat_dispersion_imag
_atom_type_scat_source
C C 0.0181 0.0091 'International Tables Vol C Tables 4.2.6.8 and 6.1.1.4'
H H 0.0000 0.0000 'International Tables Vol C Tables 4.2.6.8 and 6.1.1.4'
O O 0.0492 0.0322 'International Tables Vol C Tables 4.2.6.8 and 6.1.1.4'
F F 0.0727 0.0534 'International Tables Vol C Tables 4.2.6.8 and 6.1.1.4'

loop_
_geom_angle_atom_site_label_1
_geom_angle_atom_site_label_2
_geom_angle_atom_site_label_3
_geom_angle
_geom_angle_site_symmetry_1
_geom_angle_site_symmetry_3
_geom_angle_publ_flag
O1 C1 C5 128.55(13) . . ?
O1 C1 C2 125.52(12) . . ?
C5 C1 C2 105.93(11) . . ?
F1 C2 C3 112.66(12) . . ?
F1 C2 C1 111.05(11) . . ?
C3 C2 C1 105.76(10) . . ?
F1 C2 H2 109.1 . . ?
C3 C2 H2 109.1 . . ?
C1 C2 H2 109.1 . . ?
C4 C3 C2 102.93(11) . . ?
C4 C3 H3A 111.2 . . ?
C2 C3 H3A 111.2 . . ?
C4 C3 H3B 111.2 . . ?
C2 C3 H3B 111.2 . . ?
H3A C3 H3B 109.1 . . ?
C6 C4 C5 119.68(12) . . ?
C6 C4 C3 128.80(12) . . ?
C5 C4 C3 111.50(11) . . ?
C9 C5 C4 121.92(12) . . ?
C9 C5 C1 128.84(12) . . ?
C4 C5 C1 109.24(11) . . ?
C4 C6 C7 118.41(12) . . ?
C4 C6 H6 120.8 . . ?
C7 C6 H6 120.8 . . ?
C6 C7 C8 121.70(12) . . ?
C6 C7 H7 119.1 . . ?
C8 C7 H7 119.1 . . ?
C9 C8 C7 120.19(12) . . ?
C9 C8 H8 119.9 . . ?
C7 C8 H8 119.9 . . ?
C8 C9 C5 118.08(12) . . ?
C8 C9 H9 121.0 . . ?
C5 C9 H9 121.0 . . ?

loop_
_geom_bond_atom_site_label_1
_geom_bond_atom_site_label_2
_geom_bond_distance
_geom_bond_site_symmetry_2
_geom_bond_publ_flag
C1 O1 1.2131(17) . ?
C1 C5 1.4689(17) . ?
C1 C2 1.5319(19) . ?
C2 F1 1.3961(15) . ?
C2 C3 1.521(2) . ?
C2 H2 1.0000 . ?
C3 C4 1.5099(18) . ?
C3 H3A 0.9900 . ?
C3 H3B 0.9900 . ?
C4 C6 1.3876(18) . ?
C4 C5 1.3962(18) . ?
C5 C9 1.3942(18) . ?
C6 C7 1.389(2) . ?
C6 H6 0.9500 . ?
C7 C8 1.396(2) . ?
C7 H7 0.9500 . ?
C8 C9 1.382(2) . ?
C8 H8 0.9500 . ?
C9 H9 0.9500 . ?

loop_
_geom_torsion_atom_site_label_1
_geom_torsion_atom_site_label_2
_geom_torsion_atom_site_label_3
_geom_torsion_atom_site_label_4
_geom_torsion
_geom_torsion_site_symmetry_1
_geom_torsion_site_symmetry_2
_geom_torsion_site_symmetry_3
_geom_torsion_site_symmetry_4
_geom_torsion_publ_flag
O1 C1 C2 F1 -37.23(18) . . . . ?
C5 C1 C2 F1 142.87(11) . . . . ?
O1 C1 C2 C3 -159.75(13) . . . . ?
C5 C1 C2 C3 20.34(13) . . . . ?
F1 C2 C3 C4 -142.33(11) . . . . ?
C1 C2 C3 C4 -20.84(13) . . . . ?
C2 C3 C4 C6 -167.01(13) . . . . ?
C2 C3 C4 C5 14.79(14) . . . . ?
C6 C4 C5 C9 -1.35(19) . . . . ?
C3 C4 C5 C9 177.03(11) . . . . ?
C6 C4 C5 C1 179.41(11) . . . . ?
C3 C4 C5 C1 -2.21(14) . . . . ?
O1 C1 C5 C9 -10.5(2) . . . . ?
C2 C1 C5 C9 169.41(13) . . . . ?
O1 C1 C5 C4 168.69(13) . . . . ?
C2 C1 C5 C4 -11.41(13) . . . . ?
C5 C4 C6 C7 1.12(18) . . . . ?
C3 C4 C6 C7 -176.95(12) . . . . ?
C4 C6 C7 C8 -0.06(19) . . . . ?
C6 C7 C8 C9 -0.8(2) . . . . ?
C7 C8 C9 C5 0.6(2) . . . . ?
C4 C5 C9 C8 0.46(19) . . . . ?
C1 C5 C9 C8 179.54(12) . . . . ?
